data_7200372
loop_
_publ_author_name
'Oswald, Iain D. H.'
'Crichton, Wilson A.'

_publ_section_title
;
 Structural similarities of 2-chlorophenol and 2-methylphenol
;
_journal_issue 3
_journal_name_full CrystEngComm
_journal_page_first 463
_journal_paper_doi 10.1039/b813878h
_journal_volume 11
_journal_year 2009
_chemical_formula_moiety 'C6 H5 Cl O'
_chemical_formula_sum 'C6 H5 Cl O'
_chemical_formula_weight 128.55
_chemical_name_common 2-Chlorophenol
_chemical_name_systematic
;
2-Chlorophenol
;
_space_group_IT_number 14
_symmetry_cell_setting monoclinic
_symmetry_space_group_name_Hall '-P 2yn'
_symmetry_space_group_name_H-M 'P 1 21/n 1'
_atom_sites_solution_hydrogens geom
_atom_sites_solution_primary direct
_atom_sites_solution_secondary difmap
_audit_creation_method SHELXL-97
_cell_angle_alpha 90.00
_cell_angle_beta 96.19(2)
_cell_angle_gamma 90.00
_cell_formula_units_Z 4
_cell_length_a 5.5826(10)
_cell_length_b 9.587(3)
_cell_length_c 10.054(4)
_cell_measurement_reflns_used 190
_cell_measurement_temperature 298(2)
_cell_measurement_theta_max 19.05
_cell_measurement_theta_min 4.00
_cell_volume 535.0(3)
_computing_cell_refinement 'Bruker SMART'
_computing_data_collection 'Bruker SMART'
_computing_data_reduction 'Bruker SAINT'
_computing_molecular_graphics 'Bruker SHELXTL'
_computing_publication_material 'Bruker SHELXTL'
_computing_structure_refinement 'SHELXL-97 (Sheldrick, 1997)'
_computing_structure_solution 'SHELXS-97 (Sheldrick, 1990)'
_diffrn_ambient_temperature 298(2)
_diffrn_measured_fraction_theta_full 0.513
_diffrn_measured_fraction_theta_max 0.513
_diffrn_measurement_device_type 'CCD area detector'
_diffrn_measurement_method 'omega scans'
_diffrn_radiation_monochromator graphite
_diffrn_radiation_source 'fine-focus sealed tube'
_diffrn_radiation_type MoK\a
_diffrn_radiation_wavelength 0.71073
_diffrn_reflns_av_R_equivalents 0.1171
_diffrn_reflns_av_sigmaI/netI 0.1597
_diffrn_reflns_limit_h_max 6
_diffrn_reflns_limit_h_min -6
_diffrn_reflns_limit_k_max 9
_diffrn_reflns_limit_k_min -9
_diffrn_reflns_limit_l_max 8
_diffrn_reflns_limit_l_min -8
_diffrn_reflns_number 1282
_diffrn_reflns_theta_full 23.28
_diffrn_reflns_theta_max 23.28
_diffrn_reflns_theta_min 4.00
_diffrn_standards_decay_% 0
_diffrn_standards_number 0
_exptl_absorpt_coefficient_mu 0.585
_exptl_absorpt_correction_T_max 0.93
_exptl_absorpt_correction_T_min 0.124
_exptl_absorpt_correction_type multi-scan
_exptl_absorpt_process_details SADABS
_exptl_crystal_colour Colourless
_exptl_crystal_density_diffrn 1.596
_exptl_crystal_density_meas 0
_exptl_crystal_density_method 'not measured'
_exptl_crystal_description Plate
_exptl_crystal_F_000 264
_exptl_crystal_size_max 0.3
_exptl_crystal_size_mid 0.25
_exptl_crystal_size_min 0.12
_refine_diff_density_max 0.256
_refine_diff_density_min -0.220
_refine_diff_density_rms 0.067
_refine_ls_extinction_method none
_refine_ls_goodness_of_fit_ref 1.017
_refine_ls_hydrogen_treatment mixed
_refine_ls_matrix_type full
_refine_ls_number_parameters 37
_refine_ls_number_reflns 397
_refine_ls_number_restraints 4
_refine_ls_restrained_S_all 1.023
_refine_ls_R_factor_all 0.1576
_refine_ls_R_factor_gt 0.0670
_refine_ls_shift/su_max 0.003
_refine_ls_shift/su_mean 0.001
_refine_ls_structure_factor_coef Fsqd
_refine_ls_weighting_details 'calc w=1/[\s^2^(Fo^2^)+(0.0565P)^2^+0.0000P] where P=(Fo^2^+2Fc^2^)/3'
_refine_ls_weighting_scheme calc
_refine_ls_wR_factor_gt 0.1195
_refine_ls_wR_factor_ref 0.1400
_reflns_number_gt 194
_reflns_number_total 397
_reflns_threshold_expression >2sigma(I)
_cod_data_source_file b813878h.txt
_cod_data_source_block CPIII
_cod_depositor_comments
;
The following automatic conversions were performed:
'_symmetry_cell_setting' value 'Monoclinic' changed to 'monoclinic'
according to '/home/saulius/struct/CIF-dictionaries/cif_core.dic'
dictionary named 'cif_core.dic' version 2.4.1 from
2010-06-29.

'_exptl_absorpt_correction_type' value 'Multi-scan' changed
to 'multi-scan' according to
'/home/saulius/struct/CIF-dictionaries/cif_core.dic' dictionary named
'cif_core.dic' version 2.4.1 from 2010-06-29.

Automatic conversion script
Id: cif_fix_enum 1527 2010-12-29 10:47:43Z saulius 
;
_cod_original_cell_volume 534.9(3)
_cod_original_sg_symbol_H-M P2(1)/n
_cod_database_code 7200372

loop_
_symmetry_equiv_pos_as_xyz
'x, y, z'
'-x+1/2, y+1/2, -z+1/2'
'-x, -y, -z'
'x-1/2, -y-1/2, z-1/2'

loop_
_atom_site_label
_atom_site_type_symbol
_atom_site_fract_x
_atom_site_fract_y
_atom_site_fract_z
_atom_site_U_iso_or_equiv
_atom_site_adp_type
_atom_site_occupancy
_atom_site_symmetry_multiplicity
_atom_site_calc_flag
_atom_site_refinement_flags
_atom_site_disorder_assembly
_atom_site_disorder_group
C1 C -0.1836(9) 0.0928(7) 0.3919(6) 0.033(3) Uiso 1 1 d G . .
C2 C 0.0167(11) 0.1777(7) 0.3857(7) 0.034(3) Uiso 1 1 d GD . .
C3 C 0.1649(8) 0.1583(6) 0.2846(7) 0.037(3) Uiso 1 1 d G . .
H3 H 0.2990 0.2150 0.2804 0.045 Uiso 1 1 calc R . .
C4 C 0.1128(9) 0.0540(7) 0.1899(6) 0.044(3) Uiso 1 1 d G . .
H4 H 0.2119 0.0410 0.1223 0.052 Uiso 1 1 calc R . .
C5 C -0.0876(11) -0.0309(7) 0.1962(7) 0.049(3) Uiso 1 1 d G . .
H5 H -0.1224 -0.1007 0.1328 0.059 Uiso 1 1 calc R . .
C6 C -0.2358(8) -0.0115(6) 0.2972(7) 0.045(3) Uiso 1 1 d G . .
H6 H -0.3698 -0.0683 0.3014 0.054 Uiso 1 1 calc R . .
O7 O -0.3282(13) 0.1134(8) 0.4930(10) 0.052(3) Uani 1 1 d D . .
H71 H -0.28(4) 0.187(17) 0.53(3) 0.077 Uiso 0.50 1 d PD . .
H72 H -0.40(3) 0.037(9) 0.49(3) 0.077 Uiso 0.50 1 d PD . .
Cl8 Cl 0.0925(5) 0.2981(3) 0.5080(4) 0.0585(14) Uani 1 1 d D . .

loop_
_atom_site_aniso_label
_atom_site_aniso_U_11
_atom_site_aniso_U_22
_atom_site_aniso_U_33
_atom_site_aniso_U_23
_atom_site_aniso_U_13
_atom_site_aniso_U_12
O7 0.044(5) 0.047(9) 0.066(11) 0.002(6) 0.016(6) -0.002(4)
Cl8 0.0623(18) 0.053(3) 0.059(4) -0.0045(18) 0.003(2) -0.0035(16)

loop_
_atom_type_symbol
_atom_type_description
_atom_type_scat_dispersion_real
_atom_type_scat_dispersion_imag
_atom_type_scat_source
C C 0.0033 0.0016 'International Tables Vol C Tables 4.2.6.8 and 6.1.1.4'
H H 0.0000 0.0000 'International Tables Vol C Tables 4.2.6.8 and 6.1.1.4'
O O 0.0106 0.0060 'International Tables Vol C Tables 4.2.6.8 and 6.1.1.4'
Cl Cl 0.1484 0.1585 'International Tables Vol C Tables 4.2.6.8 and 6.1.1.4'

loop_
_geom_angle_atom_site_label_1
_geom_angle_atom_site_label_2
_geom_angle_atom_site_label_3
_geom_angle
_geom_angle_site_symmetry_1
_geom_angle_site_symmetry_3
_geom_angle_publ_flag
C2 C1 C6 120.0 . . ?
C2 C1 O7 119.2(5) . . ?
C6 C1 O7 120.8(5) . . ?
C3 C2 C1 120.0 . . ?
C3 C2 Cl8 119.8(4) . . ?
C1 C2 Cl8 120.1(4) . . ?
C2 C3 C4 120.0 . . ?
C2 C3 H3 120.0 . . ?
C4 C3 H3 120.0 . . ?
C5 C4 C3 120.0 . . ?
C5 C4 H4 120.0 . . ?
C3 C4 H4 120.0 . . ?
C4 C5 C6 120.0 . . ?
C4 C5 H5 120.0 . . ?
C6 C5 H5 120.0 . . ?
C5 C6 C1 120.0 . . ?
C5 C6 H6 120.0 . . ?
C1 C6 H6 120.0 . . ?
C1 O7 H71 106(10) . . ?
C1 O7 H72 96(10) . . ?
H71 O7 H72 158(10) . . ?

loop_
_geom_bond_atom_site_label_1
_geom_bond_atom_site_label_2
_geom_bond_distance
_geom_bond_site_symmetry_2
_geom_bond_publ_flag
C1 C2 1.3900 . ?
C1 C6 1.3900 . ?
C1 O7 1.378(8) . ?
C2 C3 1.3900 . ?
C2 Cl8 1.706(5) . ?
C3 C4 1.3900 . ?
C3 H3 0.9300 . ?
C4 C5 1.3900 . ?
C4 H4 0.9300 . ?
C5 C6 1.3900 . ?
C5 H5 0.9300 . ?
C6 H6 0.9300 . ?
O7 H71 0.821(11) . ?
O7 H72 0.822(11) . ?

loop_
_geom_hbond_atom_site_label_D
_geom_hbond_atom_site_label_H
_geom_hbond_atom_site_label_A
_geom_hbond_distance_DH
_geom_hbond_distance_HA
_geom_hbond_distance_DA
_geom_hbond_angle_DHA
_geom_hbond_site_symmetry_A
O7 H72 O7 0.822(11) 2.14(4) 2.913(13) 156(10) 3_456
